data_4507980
loop_
_publ_author_name
'Li, Ting'
'Wang, Feng-Lan'
'Wu, Shu-Ting'
'Huang, Xi-He'
'Chen, Shu-Mei'
'Huang, Chang-Cang'

_publ_section_title
;
 A Highly Chemical and Thermal Stable Porous Metal--Organic Framework with
 Unusual 5-ConnectedzfyTopology
;
_journal_issue 8
_journal_name_full 'Crystal Growth &amp; Design'
_journal_page_first 3271
_journal_paper_doi 10.1021/cg400587j
_journal_volume 13
_journal_year 2013
_chemical_formula_moiety 'C31 H25 N4 O6 Zn2'
_chemical_formula_sum 'C31 H25 N4 O6 Zn2'
_chemical_formula_weight 680.29
_chemical_name_systematic
; 
 ? 
;
_space_group_IT_number 88
_symmetry_cell_setting tetragonal
_symmetry_space_group_name_Hall '-I 4ad'
_symmetry_space_group_name_H-M 'I 41/a :2'
_atom_sites_solution_hydrogens geom
_atom_sites_solution_primary direct
_atom_sites_solution_secondary difmap
_audit_creation_method SHELXL-97
_cell_angle_alpha 90.00
_cell_angle_beta 90.00
_cell_angle_gamma 90.00
_cell_formula_units_Z 16
_cell_length_a 43.719(6)
_cell_length_b 43.719(6)
_cell_length_c 8.5159(17)
_cell_measurement_reflns_used 26490
_cell_measurement_temperature 293(2)
_cell_measurement_theta_max 27.47
_cell_measurement_theta_min 3.07
_cell_volume 16277(5)
_computing_cell_refinement 'RAPID AUTO'
_computing_data_collection 'RAPID AUTO'
_computing_data_reduction 'RAPID AUTO'
_computing_structure_refinement 'SHELXL-97 (Sheldrick, 1997)'
_computing_structure_solution 'SHELXS-97 (Sheldrick, 1990)'
_diffrn_ambient_temperature 293(2)
_diffrn_measured_fraction_theta_full 0.893
_diffrn_measured_fraction_theta_max 0.893
_diffrn_measurement_device_type 'Rigaku R-AXIS RAPID IP'
_diffrn_measurement_method 'omega scans'
_diffrn_radiation_monochromator graphite
_diffrn_radiation_source 'rotation anode'
_diffrn_radiation_type MoK\a
_diffrn_radiation_wavelength 0.71073
_diffrn_reflns_av_R_equivalents 0.0962
_diffrn_reflns_av_sigmaI/netI 0.1131
_diffrn_reflns_limit_h_max 56
_diffrn_reflns_limit_h_min -56
_diffrn_reflns_limit_k_max 56
_diffrn_reflns_limit_k_min -56
_diffrn_reflns_limit_l_max 10
_diffrn_reflns_limit_l_min -10
_diffrn_reflns_number 26490
_diffrn_reflns_theta_full 27.47
_diffrn_reflns_theta_max 27.47
_diffrn_reflns_theta_min 3.07
_diffrn_standards_decay_% None
_diffrn_standards_interval_count None
_diffrn_standards_interval_time None
_diffrn_standards_number None
_exptl_absorpt_coefficient_mu 1.216
_exptl_absorpt_correction_T_max 0.9090
_exptl_absorpt_correction_T_min 0.8779
_exptl_absorpt_correction_type empirical
_exptl_absorpt_process_details 'ABSCOR by T.Higashi 8 March, 1995'
_exptl_crystal_colour block
_exptl_crystal_density_diffrn 1.110
_exptl_crystal_density_method 'not measured'
_exptl_crystal_description light-yellow
_exptl_crystal_F_000 5552
_exptl_crystal_size_max 0.11
_exptl_crystal_size_mid 0.10
_exptl_crystal_size_min 0.08
_refine_diff_density_max 0.464
_refine_diff_density_min -0.467
_refine_diff_density_rms 0.099
_refine_ls_extinction_method none
_refine_ls_goodness_of_fit_ref 1.054
_refine_ls_hydrogen_treatment mixed
_refine_ls_matrix_type full
_refine_ls_number_parameters 392
_refine_ls_number_reflns 8313
_refine_ls_number_restraints 0
_refine_ls_restrained_S_all 1.054
_refine_ls_R_factor_all 0.1226
_refine_ls_R_factor_gt 0.0613
_refine_ls_shift/su_max 0.001
_refine_ls_shift/su_mean 0.000
_refine_ls_structure_factor_coef Fsqd
_refine_ls_weighting_details 'calc w=1/[\s^2^(Fo^2^)+(0.0000P)^2^+76.6163P] where P=(Fo^2^+2Fc^2^)/3'
_refine_ls_weighting_scheme calc
_refine_ls_wR_factor_gt 0.1019
_refine_ls_wR_factor_ref 0.1269
_reflns_number_gt 4961
_reflns_number_total 8313
_reflns_threshold_expression >2sigma(I)
_cod_data_source_file cg400587j_si_002.cif
_cod_data_source_block a
_cod_original_sg_symbol_H-M 'I 41/a'
_cod_database_code 4507980

loop_
_symmetry_equiv_pos_as_xyz
'x, y, z'
'-x+1/2, -y, z+1/2'
'-y+3/4, x+1/4, z+1/4'
'y+3/4, -x+3/4, z+3/4'
'x+1/2, y+1/2, z+1/2'
'-x+1, -y+1/2, z+1'
'-y+5/4, x+3/4, z+3/4'
'y+5/4, -x+5/4, z+5/4'
'-x, -y, -z'
'x-1/2, y, -z-1/2'
'y-3/4, -x-1/4, -z-1/4'
'-y-3/4, x-3/4, -z-3/4'
'-x+1/2, -y+1/2, -z+1/2'
'x, y+1/2, -z'
'y-1/4, -x+1/4, -z+1/4'
'-y-1/4, x-1/4, -z-1/4'

loop_
_atom_site_label
_atom_site_type_symbol
_atom_site_fract_x
_atom_site_fract_y
_atom_site_fract_z
_atom_site_U_iso_or_equiv
_atom_site_adp_type
_atom_site_occupancy
_atom_site_symmetry_multiplicity
_atom_site_calc_flag
_atom_site_refinement_flags
Zn1 Zn 0.345943(11) 0.197710(11) 0.43989(7) 0.02265(14) Uani 1 1 d .
Zn2 Zn 0.380932(11) 0.175517(11) 0.75533(7) 0.02308(14) Uani 1 1 d .
C1 C 0.35985(14) 0.27606(11) 0.4171(7) 0.0562(19) Uani 1 1 d .
H1A H 0.3463 0.2630 0.3589 0.084 Uiso 1 1 calc R
H1B H 0.3740 0.2857 0.3464 0.084 Uiso 1 1 calc R
H1C H 0.3482 0.2915 0.4708 0.084 Uiso 1 1 calc R
C2 C 0.37716(11) 0.25732(9) 0.5347(6) 0.0292(12) Uani 1 1 d .
C3 C 0.39884(10) 0.26642(10) 0.6424(6) 0.0268(11) Uani 1 1 d .
C4 C 0.40716(11) 0.24032(10) 0.7261(6) 0.0316(12) Uani 1 1 d .
C5 C 0.42994(13) 0.23726(12) 0.8546(8) 0.061(2) Uani 1 1 d .
H5A H 0.4306 0.2164 0.8896 0.091 Uiso 1 1 calc R
H5B H 0.4242 0.2503 0.9406 0.091 Uiso 1 1 calc R
H5C H 0.4498 0.2431 0.8167 0.091 Uiso 1 1 calc R
C6 C 0.38206(15) 0.30388(13) 0.9482(7) 0.064(2) Uani 1 1 d .
H6A H 0.3812 0.3196 1.0268 0.096 Uiso 1 1 calc R
H6B H 0.3903 0.2855 0.9935 0.096 Uiso 1 1 calc R
H6C H 0.3618 0.2999 0.9093 0.096 Uiso 1 1 calc R
C7 C 0.40195(11) 0.31411(10) 0.8167(6) 0.0306(12) Uani 1 1 d .
C8 C 0.40909(11) 0.29797(10) 0.6798(6) 0.0287(11) Uani 1 1 d .
C9 C 0.42725(12) 0.31744(10) 0.5920(6) 0.0329(12) Uani 1 1 d .
C10 C 0.44270(15) 0.31309(12) 0.4373(7) 0.0585(18) Uani 1 1 d .
H10A H 0.4535 0.3314 0.4096 0.088 Uiso 1 1 calc R
H10B H 0.4277 0.3087 0.3584 0.088 Uiso 1 1 calc R
H10C H 0.4569 0.2964 0.4444 0.088 Uiso 1 1 calc R
C11 C 0.31589(10) 0.17221(12) 0.7313(7) 0.0377(14) Uani 1 1 d .
C12 C 0.28518(10) 0.16502(12) 0.7988(7) 0.0382(14) Uani 1 1 d .
C13 C 0.28255(12) 0.15391(14) 0.9486(8) 0.0541(17) Uani 1 1 d .
H13A H 0.3001 0.1503 1.0075 0.065 Uiso 1 1 calc R
C14 C 0.25405(12) 0.14802(14) 1.0135(7) 0.0547(18) Uani 1 1 d .
H14A H 0.2526 0.1404 1.1153 0.066 Uiso 1 1 calc R
C15 C 0.22742(11) 0.15350(14) 0.9255(7) 0.0469(16) Uani 1 1 d .
C16 C 0.23061(12) 0.16484(14) 0.7754(8) 0.0548(18) Uani 1 1 d .
H16A H 0.2132 0.1688 0.7160 0.066 Uiso 1 1 calc R
C17 C 0.25906(11) 0.17051(13) 0.7110(7) 0.0504(17) Uani 1 1 d .
H17A H 0.2607 0.1780 0.6091 0.060 Uiso 1 1 calc R
C18 C 0.10953(10) 0.12918(10) 1.2056(7) 0.0322(13) Uani 1 1 d .
C19 C 0.13974(11) 0.13573(11) 1.1310(7) 0.0359(13) Uani 1 1 d .
C20 C 0.14475(12) 0.13066(13) 0.9734(7) 0.0486(16) Uani 1 1 d .
H20A H 0.1290 0.1231 0.9113 0.058 Uiso 1 1 calc R
C21 C 0.17282(12) 0.13665(15) 0.9068(8) 0.0554(18) Uani 1 1 d .
H21A H 0.1757 0.1332 0.8001 0.066 Uiso 1 1 calc R
C22 C 0.19696(12) 0.14781(14) 0.9959(8) 0.0467(15) Uani 1 1 d .
C23 C 0.19188(12) 0.15304(14) 1.1542(8) 0.0528(17) Uani 1 1 d .
H23A H 0.2077 0.1605 1.2165 0.063 Uiso 1 1 calc R
C24 C 0.16331(11) 0.14732(13) 1.2215(7) 0.0468(15) Uani 1 1 d .
H24A H 0.1601 0.1513 1.3275 0.056 Uiso 1 1 calc R
C25 C 0.33075(12) 0.22098(11) 0.1476(7) 0.0370(14) Uani 1 1 d .
C26 C 0.30741(11) 0.23218(12) 0.0316(7) 0.0393(14) Uani 1 1 d .
C27 C 0.27684(13) 0.23221(17) 0.0709(8) 0.068(2) Uani 1 1 d .
H27A H 0.2710 0.2270 0.1725 0.081 Uiso 1 1 calc R
C28 C 0.25454(13) 0.23982(18) -0.0385(8) 0.076(3) Uani 1 1 d .
H28A H 0.2341 0.2400 -0.0078 0.091 Uiso 1 1 calc R
C29 C 0.26186(11) 0.24702(13) -0.1899(6) 0.0408(14) Uani 1 1 d .
C30 C 0.29289(11) 0.24777(12) -0.2282(7) 0.0405(14) Uani 1 1 d .
H30A H 0.2987 0.2533 -0.3293 0.049 Uiso 1 1 calc R
C31 C 0.31517(11) 0.24050(12) -0.1185(7) 0.0377(13) Uani 1 1 d .
H31A H 0.3357 0.2413 -0.1472 0.045 Uiso 1 1 calc R
N1 N 0.37239(8) 0.22704(8) 0.5498(5) 0.0252(9) Uani 1 1 d .
N2 N 0.39090(8) 0.21652(8) 0.6700(5) 0.0256(9) Uani 1 1 d .
N3 N 0.41507(9) 0.34185(8) 0.8138(5) 0.0272(9) Uani 1 1 d .
N4 N 0.43023(9) 0.34325(8) 0.6743(5) 0.0289(10) Uani 1 1 d .
O1 O 0.31650(7) 0.18102(9) 0.5903(5) 0.0424(10) Uani 1 1 d .
O2 O 0.33897(7) 0.16924(8) 0.8191(5) 0.0405(9) Uani 1 1 d .
O3 O 0.10634(7) 0.13702(8) 1.3456(5) 0.0402(10) Uani 1 1 d .
O4 O 0.08934(7) 0.11702(8) 1.1210(4) 0.0384(9) Uani 1 1 d .
O5 O 0.31998(8) 0.21331(8) 0.2809(5) 0.0445(10) Uani 1 1 d .
O6 O 0.35816(8) 0.21978(8) 0.1105(5) 0.0468(11) Uani 1 1 d .
H4 H 0.4429(13) 0.3599(13) 0.651(7) 0.07(2) Uiso 1 1 d .

loop_
_atom_site_aniso_label
_atom_site_aniso_U_11
_atom_site_aniso_U_22
_atom_site_aniso_U_33
_atom_site_aniso_U_23
_atom_site_aniso_U_13
_atom_site_aniso_U_12
Zn1 0.0206(3) 0.0234(3) 0.0240(3) -0.0018(2) -0.0040(2) 0.0010(2)
Zn2 0.0190(3) 0.0215(3) 0.0288(4) 0.0028(2) -0.0028(2) 0.0005(2)
C1 0.078(4) 0.023(3) 0.068(5) 0.011(3) -0.039(4) -0.004(3)
C2 0.042(3) 0.017(2) 0.029(3) 0.002(2) -0.007(2) -0.0038(19)
C3 0.033(3) 0.021(2) 0.026(3) -0.003(2) -0.004(2) -0.0053(19)
C4 0.036(3) 0.023(2) 0.035(4) -0.002(2) -0.002(2) -0.010(2)
C5 0.063(4) 0.043(3) 0.077(5) 0.012(3) -0.042(4) -0.025(3)
C6 0.088(5) 0.044(4) 0.061(5) -0.015(3) 0.028(4) -0.033(3)
C7 0.037(3) 0.028(3) 0.026(3) 0.002(2) -0.003(2) -0.010(2)
C8 0.042(3) 0.019(2) 0.026(3) -0.002(2) -0.010(2) -0.003(2)
C9 0.048(3) 0.020(2) 0.030(4) 0.004(2) -0.007(2) -0.004(2)
C10 0.097(5) 0.038(3) 0.040(4) -0.004(3) 0.028(4) -0.007(3)
C11 0.021(2) 0.040(3) 0.053(4) -0.002(3) 0.001(3) -0.003(2)
C12 0.021(2) 0.050(3) 0.044(4) 0.009(3) 0.004(2) -0.006(2)
C13 0.027(3) 0.082(5) 0.053(5) 0.012(4) -0.003(3) 0.000(3)
C14 0.029(3) 0.089(5) 0.046(5) 0.026(4) 0.008(3) -0.005(3)
C15 0.025(3) 0.070(4) 0.046(4) 0.014(3) 0.006(3) -0.005(3)
C16 0.023(3) 0.083(5) 0.059(5) 0.018(4) 0.004(3) -0.006(3)
C17 0.025(3) 0.074(4) 0.051(5) 0.019(3) 0.004(3) -0.007(3)
C18 0.019(2) 0.024(2) 0.054(4) 0.004(2) 0.010(2) 0.0047(18)
C19 0.024(3) 0.038(3) 0.045(4) 0.002(3) 0.008(2) 0.002(2)
C20 0.029(3) 0.072(4) 0.044(5) -0.001(3) 0.007(3) -0.014(3)
C21 0.036(3) 0.095(5) 0.035(4) -0.007(3) 0.015(3) -0.015(3)
C22 0.030(3) 0.073(4) 0.037(4) 0.006(3) 0.010(3) -0.012(3)
C23 0.027(3) 0.077(4) 0.054(5) 0.003(3) 0.007(3) -0.014(3)
C24 0.029(3) 0.069(4) 0.042(4) -0.003(3) 0.012(3) -0.006(3)
C25 0.036(3) 0.032(3) 0.043(4) -0.008(3) -0.015(3) 0.010(2)
C26 0.028(3) 0.053(3) 0.037(4) -0.004(3) -0.007(2) 0.014(2)
C27 0.045(4) 0.135(7) 0.024(4) 0.017(4) -0.008(3) 0.024(4)
C28 0.031(3) 0.164(8) 0.032(5) 0.014(4) 0.003(3) 0.040(4)
C29 0.032(3) 0.067(4) 0.023(4) -0.003(3) -0.011(2) 0.019(3)
C30 0.040(3) 0.049(3) 0.032(4) 0.009(3) -0.009(3) 0.002(2)
C31 0.026(3) 0.044(3) 0.044(4) -0.005(3) -0.006(2) 0.007(2)
N1 0.028(2) 0.0225(19) 0.025(3) 0.0008(17) -0.0143(18) -0.0020(15)
N2 0.030(2) 0.0193(19) 0.028(3) 0.0010(17) -0.0103(18) -0.0012(16)
N3 0.035(2) 0.022(2) 0.024(3) -0.0038(17) -0.0001(19) -0.0058(16)
N4 0.040(2) 0.021(2) 0.026(3) 0.0015(18) 0.000(2) -0.0080(18)
O1 0.0276(19) 0.062(3) 0.038(3) 0.006(2) 0.0037(17) -0.0104(17)
O2 0.0253(19) 0.052(2) 0.044(3) 0.0057(19) 0.0093(17) -0.0078(16)
O3 0.0273(19) 0.043(2) 0.051(3) -0.0141(19) 0.0119(18) -0.0087(16)
O4 0.0238(18) 0.048(2) 0.043(3) 0.0024(18) 0.0060(17) -0.0079(16)
O5 0.036(2) 0.059(3) 0.039(3) 0.009(2) -0.0156(18) 0.0026(18)
O6 0.033(2) 0.053(2) 0.054(3) -0.001(2) -0.0135(18) 0.0205(18)

loop_
_atom_type_symbol
_atom_type_description
_atom_type_scat_dispersion_real
_atom_type_scat_dispersion_imag
_atom_type_scat_source
C C 0.0033 0.0016 'International Tables Vol C Tables 4.2.6.8 and 6.1.1.4'
H H 0.0000 0.0000 'International Tables Vol C Tables 4.2.6.8 and 6.1.1.4'
N N 0.0061 0.0033 'International Tables Vol C Tables 4.2.6.8 and 6.1.1.4'
O O 0.0106 0.0060 'International Tables Vol C Tables 4.2.6.8 and 6.1.1.4'
Zn Zn 0.2839 1.4301 'International Tables Vol C Tables 4.2.6.8 and 6.1.1.4'

loop_
_geom_angle_atom_site_label_1
_geom_angle_atom_site_label_2
_geom_angle_atom_site_label_3
_geom_angle
_geom_angle_site_symmetry_1
_geom_angle_site_symmetry_3
O5 Zn1 O4 111.51(16) . 8_443
O5 Zn1 O1 102.01(16) . .
O4 Zn1 O1 101.39(15) 8_443 .
O5 Zn1 N1 117.29(15) . .
O4 Zn1 N1 114.00(15) 8_443 .
O1 Zn1 N1 108.58(16) . .
O2 Zn2 O3 102.85(15) . 8_443
O2 Zn2 N2 116.11(15) . .
O3 Zn2 N2 110.93(16) 8_443 .
O2 Zn2 N3 108.43(16) . 16_657
O3 Zn2 N3 106.90(15) 8_443 16_657
N2 Zn2 N3 110.98(15) . 16_657
C2 C1 H1A 109.5 . .
C2 C1 H1B 109.5 . .
H1A C1 H1B 109.5 . .
C2 C1 H1C 109.5 . .
H1A C1 H1C 109.5 . .
H1B C1 H1C 109.5 . .
N1 C2 C3 109.1(4) . .
N1 C2 C1 121.5(4) . .
C3 C2 C1 129.4(4) . .
C2 C3 C4 106.5(4) . .
C2 C3 C8 128.2(4) . .
C4 C3 C8 124.9(4) . .
N2 C4 C3 108.3(4) . .
N2 C4 C5 123.0(4) . .
C3 C4 C5 128.7(4) . .
C4 C5 H5A 109.5 . .
C4 C5 H5B 109.5 . .
H5A C5 H5B 109.5 . .
C4 C5 H5C 109.5 . .
H5A C5 H5C 109.5 . .
H5B C5 H5C 109.5 . .
C7 C6 H6A 109.5 . .
C7 C6 H6B 109.5 . .
H6A C6 H6B 109.5 . .
C7 C6 H6C 109.5 . .
H6A C6 H6C 109.5 . .
H6B C6 H6C 109.5 . .
N3 C7 C8 110.2(4) . .
N3 C7 C6 122.4(5) . .
C8 C7 C6 127.4(4) . .
C9 C8 C7 105.5(4) . .
C9 C8 C3 129.0(5) . .
C7 C8 C3 125.5(5) . .
N4 C9 C8 107.0(5) . .
N4 C9 C10 121.8(4) . .
C8 C9 C10 131.2(5) . .
C9 C10 H10A 109.5 . .
C9 C10 H10B 109.5 . .
H10A C10 H10B 109.5 . .
C9 C10 H10C 109.5 . .
H10A C10 H10C 109.5 . .
H10B C10 H10C 109.5 . .
O1 C11 O2 125.3(5) . .
O1 C11 C12 116.7(5) . .
O2 C11 C12 118.0(5) . .
C13 C12 C17 119.7(5) . .
C13 C12 C11 120.5(5) . .
C17 C12 C11 119.8(5) . .
C12 C13 C14 120.8(5) . .
C12 C13 H13A 119.6 . .
C14 C13 H13A 119.6 . .
C13 C14 C15 120.0(6) . .
C13 C14 H14A 120.0 . .
C15 C14 H14A 120.0 . .
C16 C15 C14 118.2(5) . .
C16 C15 C22 121.8(5) . .
C14 C15 C22 120.0(5) . .
C15 C16 C17 121.6(5) . .
C15 C16 H16A 119.2 . .
C17 C16 H16A 119.2 . .
C16 C17 C12 119.8(6) . .
C16 C17 H17A 120.1 . .
C12 C17 H17A 120.1 . .
O3 C18 O4 125.8(4) . .
O3 C18 C19 116.9(5) . .
O4 C18 C19 117.3(5) . .
C20 C19 C24 118.9(5) . .
C20 C19 C18 121.6(5) . .
C24 C19 C18 119.5(5) . .
C21 C20 C19 120.8(6) . .
C21 C20 H20A 119.6 . .
C19 C20 H20A 119.6 . .
C20 C21 C22 121.3(6) . .
C20 C21 H21A 119.4 . .
C22 C21 H21A 119.4 . .
C23 C22 C21 117.9(5) . .
C23 C22 C15 120.7(5) . .
C21 C22 C15 121.4(6) . .
C22 C23 C24 120.9(6) . .
C22 C23 H23A 119.6 . .
C24 C23 H23A 119.6 . .
C19 C24 C23 120.2(6) . .
C19 C24 H24A 119.9 . .
C23 C24 H24A 119.9 . .
O6 C25 O5 125.0(5) . .
O6 C25 C26 120.2(5) . .
O5 C25 C26 114.9(5) . .
C31 C26 C27 117.8(5) . .
C31 C26 C25 122.1(5) . .
C27 C26 C25 120.0(6) . .
C26 C27 C28 121.3(6) . .
C26 C27 H27A 119.4 . .
C28 C27 H27A 119.4 . .
C29 C28 C27 121.6(5) . .
C29 C28 H28A 119.2 . .
C27 C28 H28A 119.2 . .
C28 C29 C30 117.0(5) . .
C28 C29 C29 122.0(6) . 13_554
C30 C29 C29 121.0(7) . 13_554
C31 C30 C29 121.4(5) . .
C31 C30 H30A 119.3 . .
C29 C30 H30A 119.3 . .
C26 C31 C30 121.0(5) . .
C26 C31 H31A 119.5 . .
C30 C31 H31A 119.5 . .
C2 N1 N2 107.9(4) . .
C2 N1 Zn1 133.4(3) . .
N2 N1 Zn1 118.7(3) . .
C4 N2 N1 108.3(4) . .
C4 N2 Zn2 133.2(3) . .
N1 N2 Zn2 116.3(3) . .
C7 N3 N4 105.3(4) . .
C7 N3 Zn2 128.4(4) . 11_667
N4 N3 Zn2 122.3(3) . 11_667
C9 N4 N3 111.9(4) . .
C9 N4 H4 127(4) . .
N3 N4 H4 120(4) . .
C11 O1 Zn1 138.6(3) . .
C11 O2 Zn2 125.3(4) . .
C18 O3 Zn2 134.7(3) . 7_445
C18 O4 Zn1 127.6(4) . 7_445
C25 O5 Zn1 120.7(3) . .

loop_
_geom_bond_atom_site_label_1
_geom_bond_atom_site_label_2
_geom_bond_distance
_geom_bond_site_symmetry_2
Zn1 O5 1.894(3) .
Zn1 O4 1.954(3) 8_443
Zn1 O1 1.957(4) .
Zn1 N1 1.964(3) .
Zn2 O2 1.933(3) .
Zn2 O3 1.965(3) 8_443
Zn2 N2 1.983(4) .
Zn2 N3 1.999(4) 16_657
C1 C2 1.499(7) .
C1 H1A 0.9600 .
C1 H1B 0.9600 .
C1 H1C 0.9600 .
C2 N1 1.346(5) .
C2 C3 1.377(6) .
C3 C4 1.394(6) .
C3 C8 1.485(6) .
C4 N2 1.348(5) .
C4 C5 1.486(7) .
C5 H5A 0.9600 .
C5 H5B 0.9600 .
C5 H5C 0.9600 .
C6 C7 1.487(7) .
C6 H6A 0.9600 .
C6 H6B 0.9600 .
C6 H6C 0.9600 .
C7 N3 1.342(5) .
C7 C8 1.398(7) .
C8 C9 1.384(7) .
C9 N4 1.334(6) .
C9 C10 1.493(7) .
C10 H10A 0.9600 .
C10 H10B 0.9600 .
C10 H10C 0.9600 .
C11 O1 1.262(6) .
C11 O2 1.262(6) .
C11 C12 1.494(6) .
C12 C13 1.369(7) .
C12 C17 1.386(7) .
C13 C14 1.387(7) .
C13 H13A 0.9300 .
C14 C15 1.405(7) .
C14 H14A 0.9300 .
C15 C16 1.378(8) .
C15 C22 1.481(7) .
C16 C17 1.382(7) .
C16 H16A 0.9300 .
C17 H17A 0.9300 .
C18 O3 1.248(6) .
C18 O4 1.257(6) .
C18 C19 1.493(6) .
C19 C20 1.378(7) .
C19 C24 1.383(7) .
C20 C21 1.377(7) .
C20 H20A 0.9300 .
C21 C22 1.389(8) .
C21 H21A 0.9300 .
C22 C23 1.385(8) .
C23 C24 1.396(7) .
C23 H23A 0.9300 .
C24 H24A 0.9300 .
C25 O6 1.240(6) .
C25 O5 1.274(6) .
C25 C26 1.502(7) .
C26 C31 1.372(7) .
C26 C27 1.378(7) .
C27 C28 1.389(7) .
C27 H27A 0.9300 .
C28 C29 1.366(8) .
C28 H28A 0.9300 .
C29 C30 1.396(7) .
C29 C29 1.480(9) 13_554
C30 C31 1.386(7) .
C30 H30A 0.9300 .
C31 H31A 0.9300 .
N1 N2 1.383(5) .
N3 N4 1.362(5) .
N3 Zn2 1.999(4) 11_667
N4 H4 0.94(6) .
O3 Zn2 1.965(3) 7_445
O4 Zn1 1.954(3) 7_445

loop_
_geom_hbond_atom_site_label_D
_geom_hbond_atom_site_label_H
_geom_hbond_atom_site_label_A
_geom_hbond_distance_DH
_geom_hbond_distance_HA
_geom_hbond_distance_DA
_geom_hbond_angle_DHA
_geom_hbond_site_symmetry_A
N4 H4 O6 0.94(6) 1.83(6) 2.755(5) 171(6) 11_666
C5 H5A N3 0.96 2.48 3.369(6) 153.9 16_657
C5 H5A N4 0.96 2.47 3.285(7) 142.7 16_657
C1 H1A O5 0.96 2.55 3.451(6) 156.8 .
